data_4315332
loop_
_publ_author_name
'Yuguang Li'
'Qibai Jiang'
'Xiaolei Zhang'
'Yizhi Li'
'Hong Yan'
'Vladimir I. Bregadze'

_publ_contact_author_email hyan1965@nju.edu.cn
_publ_contact_author_name 'Hong Yan'
_publ_section_title
;
 Stepwise and Selective Carborane Substitution in the B(3,6) Positions of
 a 16e CpCo Half-Sandwich Complex Containing a
 Chelatingortho-Carborane-1,2-dithiolate Ligand
;
_journal_name_full 'Inorganic Chemistry'
_journal_page_first 3911
_journal_page_last 3917
_journal_paper_doi 10.1021/ic1001804
_journal_volume 49
_journal_year 2010
_chemical_formula_moiety 'C25 H27 B10 Co O2 S2'
_chemical_formula_sum 'C25 H27 B10 Co O2 S2'
_chemical_formula_weight 590.62
_chemical_name_systematic
; 
 ? 
;
_space_group_IT_number 19
_symmetry_cell_setting orthorhombic
_symmetry_space_group_name_Hall 'P 2ac 2ab'
_symmetry_space_group_name_H-M 'P 21 21 21'
_atom_sites_solution_hydrogens geom
_atom_sites_solution_primary direct
_atom_sites_solution_secondary difmap
_audit_creation_method SHELXL-97
_cell_angle_alpha 90.00
_cell_angle_beta 90.00
_cell_angle_gamma 90.00
_cell_formula_units_Z 4
_cell_length_a 7.9575(8)
_cell_length_b 15.6813(14)
_cell_length_c 22.837(2)
_cell_measurement_reflns_used 3285
_cell_measurement_temperature 291(2)
_cell_measurement_theta_max 23.02
_cell_measurement_theta_min 2.21
_cell_volume 2849.7(5)
_computing_cell_refinement SMART
_computing_data_collection 'SMART (Bruker, 2000)'
_computing_data_reduction 'SAINT (Bruker, 2000)'
_computing_molecular_graphics SHELXTL
_computing_publication_material SHELXTL
_computing_structure_refinement SHELXTL
_computing_structure_solution 'SHELXTL (Bruker, 2000)'
_diffrn_ambient_temperature 291(2)
_diffrn_measured_fraction_theta_full 0.999
_diffrn_measured_fraction_theta_max 0.999
_diffrn_measurement_device_type 'CCD area detector'
_diffrn_measurement_method 'phi and omega scans'
_diffrn_radiation_monochromator graphite
_diffrn_radiation_source 'fine-focus sealed tube'
_diffrn_radiation_type MoK\a
_diffrn_radiation_wavelength 0.71073
_diffrn_reflns_av_R_equivalents 0.0433
_diffrn_reflns_av_sigmaI/netI 0.0678
_diffrn_reflns_limit_h_max 9
_diffrn_reflns_limit_h_min -9
_diffrn_reflns_limit_k_max 19
_diffrn_reflns_limit_k_min -14
_diffrn_reflns_limit_l_max 28
_diffrn_reflns_limit_l_min -26
_diffrn_reflns_number 15685
_diffrn_reflns_theta_full 26.00
_diffrn_reflns_theta_max 26.00
_diffrn_reflns_theta_min 1.78
_exptl_absorpt_coefficient_mu 0.773
_exptl_absorpt_correction_T_max 0.8483
_exptl_absorpt_correction_T_min 0.8011
_exptl_absorpt_correction_type multi-scan
_exptl_absorpt_process_details '(SADABS; Bruker, 2000)'
_exptl_crystal_colour Brown
_exptl_crystal_density_diffrn 1.377
_exptl_crystal_density_method 'not measured'
_exptl_crystal_description Block
_exptl_crystal_F_000 1208
_exptl_crystal_size_max 0.30
_exptl_crystal_size_mid 0.26
_exptl_crystal_size_min 0.22
_refine_diff_density_max 0.245
_refine_diff_density_min -0.264
_refine_diff_density_rms 0.056
_refine_ls_abs_structure_details 'Flack H D (1983), Acta Cryst. A39, 876-881'
_refine_ls_abs_structure_Flack -0.015(17)
_refine_ls_extinction_method none
_refine_ls_goodness_of_fit_ref 0.992
_refine_ls_hydrogen_treatment constr
_refine_ls_matrix_type full
_refine_ls_number_parameters 361
_refine_ls_number_reflns 5599
_refine_ls_number_restraints 0
_refine_ls_restrained_S_all 0.992
_refine_ls_R_factor_all 0.0585
_refine_ls_R_factor_gt 0.0420
_refine_ls_shift/su_max 0.000
_refine_ls_shift/su_mean 0.000
_refine_ls_structure_factor_coef Fsqd
_refine_ls_weighting_details 'calc w=1/[\s^2^(Fo^2^)+(0.0400P)^2^+0.8800P] where P=(Fo^2^+2Fc^2^)/3'
_refine_ls_weighting_scheme calc
_refine_ls_wR_factor_gt 0.0865
_refine_ls_wR_factor_ref 0.0934
_reflns_number_gt 4294
_reflns_number_total 5599
_reflns_threshold_expression >2sigma(I)
_cod_data_source_file ic1001804_si_001_4.cif
_cod_data_source_block complex-5
_cod_depositor_comments
;
The following automatic conversions were performed:

'_symmetry_cell_setting' value 'Orthorhombic' changed to
'orthorhombic' according to the built-in table from CIF Core
dictionary named 'cif_core.dic' version 2.4.1 from 2010-06-29.

Automatic conversion script
Id: cif_fix_values 1646 2011-03-28 12:23:43Z adriana 
;
_cod_database_code 4315332

loop_
_symmetry_equiv_pos_as_xyz
'x, y, z'
'-x+1/2, -y, z+1/2'
'-x, y+1/2, -z+1/2'
'x+1/2, -y+1/2, -z'

loop_
_atom_site_label
_atom_site_type_symbol
_atom_site_fract_x
_atom_site_fract_y
_atom_site_fract_z
_atom_site_U_iso_or_equiv
_atom_site_adp_type
_atom_site_occupancy
_atom_site_symmetry_multiplicity
_atom_site_calc_flag
_atom_site_refinement_flags
_atom_site_disorder_assembly
_atom_site_disorder_group
B3 B 1.1001(6) -0.0662(3) 0.09580(19) 0.0372(10) Uani 1 1 d . . .
B4 B 1.2799(5) -0.0376(2) 0.05583(17) 0.0316(8) Uani 1 1 d . . .
H4A H 1.3742 -0.0107 0.0744 0.038 Uiso 1 1 d R . .
B5 B 1.2279(6) -0.0056(3) -0.01617(18) 0.0399(10) Uani 1 1 d . . .
H5A H 1.2904 0.0378 -0.0363 0.048 Uiso 1 1 d R . .
B6 B 1.0060(5) -0.0118(3) -0.02455(19) 0.0358(9) Uani 1 1 d . . .
B7 B 0.9460(5) -0.1204(3) -0.01327(17) 0.0342(8) Uani 1 1 d . . .
H7A H 0.8505 -0.1445 -0.0329 0.041 Uiso 1 1 d R . .
B8 B 1.0042(7) -0.1510(3) 0.0580(2) 0.0412(11) Uani 1 1 d . . .
H8A H 0.9366 -0.1914 0.0790 0.049 Uiso 1 1 d R . .
B9 B 1.2242(6) -0.1468(3) 0.06504(17) 0.0373(9) Uani 1 1 d . . .
H9A H 1.2861 -0.1857 0.0892 0.045 Uiso 1 1 d R . .
B10 B 1.3074(6) -0.1097(3) -0.00328(18) 0.0400(10) Uani 1 1 d . . .
H10A H 1.4161 -0.1272 -0.0170 0.048 Uiso 1 1 d R . .
B11 B 1.1354(6) -0.0937(3) -0.0513(2) 0.0384(10) Uani 1 1 d . . .
H11A H 1.1475 -0.1026 -0.0927 0.046 Uiso 1 1 d R . .
B12 B 1.1322(5) -0.1798(3) -0.00219(19) 0.0338(9) Uani 1 1 d . . .
H12A H 1.1423 -0.2374 -0.0158 0.041 Uiso 1 1 d R . .
C1 C 1.1008(4) 0.0155(2) 0.04251(15) 0.0298(8) Uani 1 1 d . . .
C2 C 0.9407(5) -0.0503(2) 0.04401(15) 0.0303(8) Uani 1 1 d . . .
C3 C 1.0673(5) -0.0425(2) 0.16083(15) 0.0366(8) Uani 1 1 d . . .
H3 H 1.0444 0.0142 0.1695 0.044 Uiso 1 1 calc R . .
C4 C 1.0698(5) -0.0971(2) 0.20433(16) 0.0395(9) Uani 1 1 d . . .
H4 H 1.0802 -0.1546 0.1949 0.047 Uiso 1 1 calc R . .
C5 C 1.0573(5) -0.0749(2) 0.26688(16) 0.0367(8) Uani 1 1 d . . .
C6 C 0.9499(5) -0.0023(2) 0.28656(15) 0.0361(8) Uani 1 1 d . . .
C7 C 0.9888(5) 0.0384(2) 0.33803(16) 0.0400(9) Uani 1 1 d . . .
H7 H 1.0827 0.0214 0.3593 0.048 Uiso 1 1 calc R . .
C8 C 0.8905(5) 0.1039(2) 0.35842(17) 0.0423(10) Uani 1 1 d . . .
H8 H 0.9198 0.1319 0.3928 0.051 Uiso 1 1 calc R . .
C9 C 0.7496(5) 0.1281(2) 0.32831(15) 0.0397(8) Uani 1 1 d . . .
H9 H 0.6822 0.1722 0.3422 0.048 Uiso 1 1 calc R . .
C10 C 0.7098(5) 0.0869(2) 0.27800(16) 0.0394(9) Uani 1 1 d . . .
H10 H 0.6136 0.1031 0.2578 0.047 Uiso 1 1 calc R . .
C11 C 0.8061(5) 0.0225(2) 0.25611(16) 0.0378(8) Uani 1 1 d . . .
H11 H 0.7764 -0.0045 0.2214 0.045 Uiso 1 1 calc R . .
C12 C 0.8936(5) 0.0527(2) -0.05783(16) 0.0383(9) Uani 1 1 d . . .
H12 H 0.7857 0.0607 -0.0431 0.046 Uiso 1 1 calc R . .
C13 C 0.9330(6) 0.0972(2) -0.10418(17) 0.0417(9) Uani 1 1 d . . .
H13 H 1.0398 0.0913 -0.1202 0.050 Uiso 1 1 calc R . .
C14 C 0.8120(5) 0.1569(2) -0.13197(17) 0.0364(8) Uani 1 1 d . . .
C15 C 0.8348(5) 0.1850(2) -0.19329(16) 0.0412(9) Uani 1 1 d . . .
C16 C 0.7340(5) 0.2477(2) -0.21584(15) 0.0347(8) Uani 1 1 d . . .
H16 H 0.6552 0.2738 -0.1917 0.042 Uiso 1 1 calc R . .
C17 C 0.7466(5) 0.2729(2) -0.27359(16) 0.0394(9) Uani 1 1 d . . .
H17 H 0.6805 0.3170 -0.2881 0.047 Uiso 1 1 calc R . .
C18 C 0.8594(5) 0.2312(3) -0.30933(18) 0.0441(10) Uani 1 1 d . . .
H18 H 0.8636 0.2450 -0.3489 0.053 Uiso 1 1 calc R . .
C19 C 0.9637(5) 0.1711(2) -0.28826(16) 0.0394(9) Uani 1 1 d . . .
H19 H 1.0444 0.1464 -0.3123 0.047 Uiso 1 1 calc R . .
C20 C 0.9493(5) 0.1464(2) -0.23010(16) 0.0367(8) Uani 1 1 d . . .
H20 H 1.0179 0.1031 -0.2157 0.044 Uiso 1 1 calc R . .
C21 C 0.7905(5) 0.2558(2) 0.09377(15) 0.0365(8) Uani 1 1 d . . .
H21 H 0.8812 0.2933 0.0944 0.044 Uiso 1 1 calc R . .
C22 C 0.6998(5) 0.2294(2) 0.04396(16) 0.0391(9) Uani 1 1 d . . .
H22 H 0.7227 0.2454 0.0056 0.047 Uiso 1 1 calc R . .
C23 C 0.5701(5) 0.1755(2) 0.06147(16) 0.0392(8) Uani 1 1 d . . .
H23 H 0.4901 0.1508 0.0371 0.047 Uiso 1 1 calc R . .
C24 C 0.5813(6) 0.1649(2) 0.12256(17) 0.0420(9) Uani 1 1 d . . .
H24 H 0.5120 0.1314 0.1459 0.050 Uiso 1 1 calc R . .
C25 C 0.7187(5) 0.2152(2) 0.14168(16) 0.0416(9) Uani 1 1 d . . .
H25 H 0.7551 0.2202 0.1802 0.050 Uiso 1 1 calc R . .
Co1 Co 0.79639(7) 0.12599(3) 0.08283(2) 0.03478(13) Uani 1 1 d . . .
O1 O 1.1362(3) -0.11563(17) 0.30294(10) 0.0360(6) Uani 1 1 d . . .
O2 O 0.6932(4) 0.18333(18) -0.10366(11) 0.0456(7) Uani 1 1 d . . .
S1 S 1.06212(11) 0.12079(5) 0.06767(4) 0.0356(2) Uani 1 1 d . . .
S2 S 0.74815(11) -0.00716(5) 0.07143(4) 0.0363(2) Uani 1 1 d . . .

loop_
_atom_site_aniso_label
_atom_site_aniso_U_11
_atom_site_aniso_U_22
_atom_site_aniso_U_33
_atom_site_aniso_U_23
_atom_site_aniso_U_13
_atom_site_aniso_U_12
B3 0.035(3) 0.036(2) 0.041(3) 0.0066(18) -0.0007(18) 0.0063(18)
B4 0.024(2) 0.035(2) 0.035(2) 0.0023(16) 0.0032(17) 0.0057(17)
B5 0.042(3) 0.040(2) 0.037(2) 0.0009(18) 0.0094(19) 0.009(2)
B6 0.035(2) 0.040(2) 0.033(2) 0.0073(18) 0.0048(17) -0.0011(18)
B7 0.036(2) 0.0265(18) 0.040(2) -0.0023(18) -0.0026(18) -0.0014(19)
B8 0.058(3) 0.027(2) 0.039(2) 0.0062(17) -0.002(2) -0.0008(18)
B9 0.042(3) 0.037(2) 0.033(2) 0.0031(16) 0.0024(19) 0.0108(18)
B10 0.032(2) 0.051(3) 0.037(2) 0.0021(18) 0.0036(18) 0.002(2)
B11 0.037(2) 0.042(2) 0.037(2) 0.0025(18) 0.0122(19) 0.0000(19)
B12 0.031(2) 0.024(2) 0.046(3) -0.0036(17) -0.0019(18) 0.0045(17)
C1 0.0259(18) 0.0275(17) 0.0362(19) 0.0018(14) -0.0021(14) -0.0024(14)
C2 0.0259(18) 0.0224(16) 0.043(2) 0.0045(14) -0.0024(16) -0.0043(15)
C3 0.040(2) 0.0349(19) 0.035(2) 0.0018(15) 0.0000(17) 0.0033(18)
C4 0.040(2) 0.039(2) 0.040(2) 0.0035(16) 0.0092(17) 0.0074(17)
C5 0.035(2) 0.038(2) 0.038(2) 0.0178(16) 0.0043(17) 0.0065(17)
C6 0.039(2) 0.0336(18) 0.036(2) 0.0088(16) 0.0012(17) -0.0058(17)
C7 0.037(2) 0.048(2) 0.035(2) 0.0002(17) -0.0074(16) -0.0047(17)
C8 0.034(2) 0.047(2) 0.045(2) -0.0255(18) 0.0029(17) -0.0112(17)
C9 0.040(2) 0.0346(19) 0.045(2) -0.0021(17) 0.0151(16) 0.0132(18)
C10 0.033(2) 0.038(2) 0.047(2) 0.0045(16) -0.0040(18) 0.0136(17)
C11 0.040(2) 0.038(2) 0.0351(19) -0.0070(15) -0.0056(17) 0.0058(17)
C12 0.043(2) 0.037(2) 0.035(2) -0.0016(16) 0.0022(17) 0.0063(16)
C13 0.040(2) 0.040(2) 0.045(2) 0.0094(16) -0.0023(18) 0.0087(18)
C14 0.030(2) 0.0342(18) 0.045(2) 0.0012(15) -0.0076(18) -0.0010(15)
C15 0.048(2) 0.035(2) 0.040(2) 0.0012(16) -0.0037(17) 0.0029(18)
C16 0.035(2) 0.0341(19) 0.0355(19) -0.0058(14) 0.0026(16) -0.0026(16)
C17 0.039(2) 0.038(2) 0.041(2) 0.0120(16) -0.0094(17) -0.0097(17)
C18 0.041(2) 0.049(2) 0.043(2) 0.0159(19) 0.0072(18) -0.0154(19)
C19 0.039(2) 0.044(2) 0.036(2) -0.0082(17) 0.0075(17) -0.0113(18)
C20 0.032(2) 0.039(2) 0.039(2) 0.0113(15) -0.0005(16) -0.0076(16)
C21 0.040(2) 0.0262(17) 0.044(2) -0.0079(14) 0.0019(19) 0.0089(16)
C22 0.040(2) 0.042(2) 0.0357(19) 0.0064(16) 0.0004(19) 0.0146(18)
C23 0.046(2) 0.0351(19) 0.036(2) 0.0022(16) -0.0120(18) 0.0091(18)
C24 0.043(2) 0.042(2) 0.041(2) -0.0066(17) 0.0143(18) 0.0122(18)
C25 0.041(2) 0.050(2) 0.0336(19) -0.0115(16) 0.0029(18) 0.0107(19)
Co1 0.0359(3) 0.0277(2) 0.0407(3) -0.0010(2) -0.0002(2) 0.0047(2)
O1 0.0343(13) 0.0367(14) 0.0369(13) 0.0131(11) 0.0063(10) 0.0163(11)
O2 0.0375(16) 0.0562(17) 0.0433(15) 0.0013(13) -0.0062(13) 0.0154(14)
S1 0.0364(5) 0.0248(4) 0.0457(5) -0.0006(4) 0.0011(4) -0.0037(4)
S2 0.0302(5) 0.0308(4) 0.0479(5) 0.0011(4) 0.0054(4) 0.0002(3)

loop_
_atom_type_symbol
_atom_type_description
_atom_type_scat_dispersion_real
_atom_type_scat_dispersion_imag
_atom_type_scat_source
C C 0.0033 0.0016 'International Tables Vol C Tables 4.2.6.8 and 6.1.1.4'
H H 0.0000 0.0000 'International Tables Vol C Tables 4.2.6.8 and 6.1.1.4'
B B 0.0013 0.0007 'International Tables Vol C Tables 4.2.6.8 and 6.1.1.4'
O O 0.0106 0.0060 'International Tables Vol C Tables 4.2.6.8 and 6.1.1.4'
S S 0.1246 0.1234 'International Tables Vol C Tables 4.2.6.8 and 6.1.1.4'
Co Co 0.3494 0.9721 'International Tables Vol C Tables 4.2.6.8 and 6.1.1.4'

loop_
_geom_angle_atom_site_label_1
_geom_angle_atom_site_label_2
_geom_angle_atom_site_label_3
_geom_angle
_geom_angle_site_symmetry_1
_geom_angle_site_symmetry_3
_geom_angle_publ_flag
C3 B3 B9 130.6(3) . . ?
C3 B3 C2 119.4(3) . . ?
B9 B3 C2 103.9(3) . . ?
C3 B3 B4 125.0(4) . . ?
B9 B3 B4 61.0(2) . . ?
C2 B3 B4 101.7(3) . . ?
C3 B3 B8 125.2(4) . . ?
B9 B3 B8 60.1(3) . . ?
C2 B3 B8 57.5(2) . . ?
B4 B3 B8 106.9(3) . . ?
C3 B3 C1 119.1(3) . . ?
B9 B3 C1 104.2(3) . . ?
C2 B3 C1 55.5(2) . . ?
B4 B3 C1 56.9(2) . . ?
B8 B3 C1 102.2(3) . . ?
C1 B4 B3 61.9(2) . . ?
C1 B4 B5 59.5(2) . . ?
B3 B4 B5 111.4(3) . . ?
C1 B4 B10 106.4(3) . . ?
B3 B4 B10 109.5(3) . . ?
B5 B4 B10 60.2(2) . . ?
C1 B4 B9 106.7(3) . . ?
B3 B4 B9 59.4(2) . . ?
B5 B4 B9 108.9(3) . . ?
B10 B4 B9 60.5(2) . . ?
C1 B4 H4A 121.8 . . ?
B3 B4 H4A 121.3 . . ?
B5 B4 H4A 118.0 . . ?
B10 B4 H4A 121.3 . . ?
B9 B4 H4A 124.4 . . ?
C1 B5 B11 105.2(3) . . ?
C1 B5 B4 57.6(2) . . ?
B11 B5 B4 107.4(3) . . ?
C1 B5 B10 105.0(3) . . ?
B11 B5 B10 60.2(3) . . ?
B4 B5 B10 60.1(2) . . ?
C1 B5 B6 60.5(2) . . ?
B11 B5 B6 59.5(3) . . ?
B4 B5 B6 108.4(3) . . ?
B10 B5 B6 108.7(3) . . ?
C1 B5 H5A 122.9 . . ?
B11 B5 H5A 123.7 . . ?
B4 B5 H5A 121.7 . . ?
B10 B5 H5A 123.2 . . ?
B6 B5 H5A 120.1 . . ?
C12 B6 B11 130.2(3) . . ?
C12 B6 C2 119.4(3) . . ?
B11 B6 C2 103.5(3) . . ?
C12 B6 C1 121.0(3) . . ?
B11 B6 C1 103.3(3) . . ?
C2 B6 C1 55.6(2) . . ?
C12 B6 B5 126.2(3) . . ?
B11 B6 B5 59.7(2) . . ?
C2 B6 B5 102.5(3) . . ?
C1 B6 B5 57.8(2) . . ?
C12 B6 B7 122.6(3) . . ?
B11 B6 B7 60.7(2) . . ?
C2 B6 B7 57.7(2) . . ?
C1 B6 B7 102.8(3) . . ?
B5 B6 B7 107.6(3) . . ?
C2 B7 B8 58.2(2) . . ?
C2 B7 B12 104.5(3) . . ?
B8 B7 B12 60.2(3) . . ?
C2 B7 B6 60.3(2) . . ?
B8 B7 B6 108.8(3) . . ?
B12 B7 B6 107.4(3) . . ?
C2 B7 B11 104.0(3) . . ?
B8 B7 B11 107.0(3) . . ?
B12 B7 B11 59.1(2) . . ?
B6 B7 B11 58.8(2) . . ?
C2 B7 H7A 126.3 . . ?
B8 B7 H7A 122.2 . . ?
B12 B7 H7A 121.5 . . ?
B6 B7 H7A 121.3 . . ?
B11 B7 H7A 122.1 . . ?
C2 B8 B9 106.3(3) . . ?
C2 B8 B7 59.4(2) . . ?
B9 B8 B7 109.6(3) . . ?
C2 B8 B3 61.0(2) . . ?
B9 B8 B3 59.7(2) . . ?
B7 B8 B3 111.2(3) . . ?
C2 B8 B12 105.3(3) . . ?
B9 B8 B12 60.5(3) . . ?
B7 B8 B12 60.1(2) . . ?
B3 B8 B12 108.9(3) . . ?
C2 B8 H8A 123.0 . . ?
B9 B8 H8A 122.5 . . ?
B7 B8 H8A 119.7 . . ?
B3 B8 H8A 119.8 . . ?
B12 B8 H8A 122.9 . . ?
B3 B9 B8 60.2(3) . . ?
B3 B9 B12 108.9(3) . . ?
B8 B9 B12 60.0(2) . . ?
B3 B9 B4 59.6(2) . . ?
B8 B9 B4 105.8(3) . . ?
B12 B9 B4 106.3(3) . . ?
B3 B9 B10 108.9(3) . . ?
B8 B9 B10 107.5(3) . . ?
B12 B9 B10 59.6(2) . . ?
B4 B9 B10 59.6(2) . . ?
B3 B9 H9A 121.2 . . ?
B8 B9 H9A 122.7 . . ?
B12 B9 H9A 121.6 . . ?
B4 B9 H9A 123.5 . . ?
B10 B9 H9A 121.2 . . ?
B11 B10 B4 106.6(3) . . ?
B11 B10 B12 59.3(2) . . ?
B4 B10 B12 106.7(3) . . ?
B11 B10 B5 59.5(3) . . ?
B4 B10 B5 59.7(2) . . ?
B12 B10 B5 107.0(3) . . ?
B11 B10 B9 107.5(3) . . ?
B4 B10 B9 59.9(2) . . ?
B12 B10 B9 59.8(2) . . ?
B5 B10 B9 108.1(3) . . ?
B11 B10 H10A 122.3 . . ?
B4 B10 H10A 122.8 . . ?
B12 B10 H10A 122.4 . . ?
B5 B10 H10A 121.9 . . ?
B9 B10 H10A 121.7 . . ?
B12 B11 B6 109.3(3) . . ?
B12 B11 B5 108.5(3) . . ?
B6 B11 B5 60.8(3) . . ?
B12 B11 B10 60.4(2) . . ?
B6 B11 B10 109.9(3) . . ?
B5 B11 B10 60.4(3) . . ?
B12 B11 B7 59.8(2) . . ?
B6 B11 B7 60.5(2) . . ?
B5 B11 B7 108.3(3) . . ?
B10 B11 B7 108.4(3) . . ?
B12 B11 H11A 121.3 . . ?
B6 B11 H11A 120.5 . . ?
B5 B11 H11A 121.4 . . ?
B10 B11 H11A 120.8 . . ?
B7 B11 H11A 121.9 . . ?
B11 B12 B7 61.0(2) . . ?
B11 B12 B8 108.0(3) . . ?
B7 B12 B8 59.6(2) . . ?
B11 B12 B10 60.3(2) . . ?
B7 B12 B10 109.3(3) . . ?
B8 B12 B10 107.8(3) . . ?
B11 B12 B9 108.8(3) . . ?
B7 B12 B9 108.4(3) . . ?
B8 B12 B9 59.5(2) . . ?
B10 B12 B9 60.6(2) . . ?
B11 B12 H12A 121.0 . . ?
B7 B12 H12A 121.3 . . ?
B8 B12 H12A 122.7 . . ?
B10 B12 H12A 120.8 . . ?
B9 B12 H12A 121.3 . . ?
C2 C1 B4 110.1(3) . . ?
C2 C1 B5 110.8(3) . . ?
B4 C1 B5 62.9(2) . . ?
C2 C1 B6 62.1(2) . . ?
B4 C1 B6 113.6(3) . . ?
B5 C1 B6 61.6(2) . . ?
C2 C1 B3 61.8(2) . . ?
B4 C1 B3 61.2(2) . . ?
B5 C1 B3 113.7(3) . . ?
B6 C1 B3 115.0(3) . . ?
C2 C1 S1 116.3(2) . . ?
B4 C1 S1 123.4(2) . . ?
B5 C1 S1 122.4(2) . . ?
B6 C1 S1 115.7(2) . . ?
B3 C1 S1 116.8(2) . . ?
C1 C2 B8 111.1(3) . . ?
C1 C2 B7 111.7(3) . . ?
B8 C2 B7 62.4(2) . . ?
C1 C2 B3 62.7(2) . . ?
B8 C2 B3 61.5(2) . . ?
B7 C2 B3 114.0(3) . . ?
C1 C2 B6 62.3(2) . . ?
B8 C2 B6 113.7(3) . . ?
B7 C2 B6 62.0(2) . . ?
B3 C2 B6 115.9(3) . . ?
C1 C2 S2 115.8(2) . . ?
B8 C2 S2 122.9(3) . . ?
B7 C2 S2 122.2(3) . . ?
B3 C2 S2 116.0(2) . . ?
B6 C2 S2 115.8(2) . . ?
C4 C3 B3 124.5(3) . . ?
C4 C3 H3 117.8 . . ?
B3 C3 H3 117.8 . . ?
C3 C4 C5 125.4(3) . . ?
C3 C4 H4 117.3 . . ?
C5 C4 H4 117.3 . . ?
O1 C5 C4 119.9(3) . . ?
O1 C5 C6 119.4(3) . . ?
C4 C5 C6 120.7(3) . . ?
C7 C6 C11 118.8(4) . . ?
C7 C6 C5 118.9(4) . . ?
C11 C6 C5 122.2(3) . . ?
C8 C7 C6 120.7(4) . . ?
C8 C7 H7 119.7 . . ?
C6 C7 H7 119.7 . . ?
C9 C8 C7 120.3(3) . . ?
C9 C8 H8 119.9 . . ?
C7 C8 H8 119.9 . . ?
C10 C9 C8 119.0(3) . . ?
C10 C9 H9 120.5 . . ?
C8 C9 H9 120.5 . . ?
C9 C10 C11 122.2(4) . . ?
C9 C10 H10 118.9 . . ?
C11 C10 H10 118.9 . . ?
C10 C11 C6 119.0(4) . . ?
C10 C11 H11 120.5 . . ?
C6 C11 H11 120.5 . . ?
C13 C12 B6 127.4(4) . . ?
C13 C12 H12 116.3 . . ?
B6 C12 H12 116.3 . . ?
C12 C13 C14 121.8(4) . . ?
C12 C13 H13 119.1 . . ?
C14 C13 H13 119.1 . . ?
O2 C14 C15 119.7(3) . . ?
O2 C14 C13 119.4(4) . . ?
C15 C14 C13 120.9(4) . . ?
C16 C15 C20 118.2(3) . . ?
C16 C15 C14 119.9(3) . . ?
C20 C15 C14 121.7(3) . . ?
C15 C16 C17 121.5(4) . . ?
C15 C16 H16 119.3 . . ?
C17 C16 H16 119.3 . . ?
C18 C17 C16 118.5(4) . . ?
C18 C17 H17 120.7 . . ?
C16 C17 H17 120.7 . . ?
C19 C18 C17 121.5(4) . . ?
C19 C18 H18 119.3 . . ?
C17 C18 H18 119.3 . . ?
C18 C19 C20 119.2(4) . . ?
C18 C19 H19 120.4 . . ?
C20 C19 H19 120.4 . . ?
C15 C20 C19 120.9(4) . . ?
C15 C20 H20 119.5 . . ?
C19 C20 H20 119.5 . . ?
C25 C21 C22 106.9(4) . . ?
C25 C21 Co1 69.5(2) . . ?
C22 C21 Co1 67.8(2) . . ?
C25 C21 H21 126.6 . . ?
C22 C21 H21 126.6 . . ?
Co1 C21 H21 127.6 . . ?
C23 C22 C21 109.1(3) . . ?
C23 C22 Co1 70.4(2) . . ?
C21 C22 Co1 71.5(2) . . ?
C23 C22 H22 125.5 . . ?
C21 C22 H22 125.5 . . ?
Co1 C22 H22 124.1 . . ?
C22 C23 C24 108.0(4) . . ?
C22 C23 Co1 69.0(2) . . ?
C24 C23 Co1 70.1(2) . . ?
C22 C23 H23 126.0 . . ?
C24 C23 H23 126.0 . . ?
Co1 C23 H23 126.5 . . ?
C23 C24 C25 106.8(4) . . ?
C23 C24 Co1 69.3(2) . . ?
C25 C24 Co1 69.8(2) . . ?
C23 C24 H24 126.6 . . ?
C25 C24 H24 126.6 . . ?
Co1 C24 H24 125.9 . . ?
C21 C25 C24 109.3(3) . . ?
C21 C25 Co1 70.74(19) . . ?
C24 C25 Co1 69.4(2) . . ?
C21 C25 H25 125.4 . . ?
C24 C25 H25 125.4 . . ?
Co1 C25 H25 126.1 . . ?
C22 Co1 C23 40.51(16) . . ?
C22 Co1 C24 68.35(16) . . ?
C23 Co1 C24 40.67(15) . . ?
C22 Co1 C25 67.63(16) . . ?
C23 Co1 C25 67.98(16) . . ?
C24 Co1 C25 40.78(16) . . ?
C22 Co1 C21 40.67(15) . . ?
C23 Co1 C21 68.17(16) . . ?
C24 Co1 C21 68.18(16) . . ?
C25 Co1 C21 39.73(15) . . ?
C22 Co1 S2 131.90(12) . . ?
C23 Co1 S2 100.69(11) . . ?
C24 Co1 S2 101.34(12) . . ?
C25 Co1 S2 134.16(12) . . ?
C21 Co1 S2 168.36(12) . . ?
C22 Co1 S1 109.75(13) . . ?
C23 Co1 S1 148.70(12) . . ?
C24 Co1 S1 156.14(12) . . ?
C25 Co1 S1 115.60(13) . . ?
C21 Co1 S1 94.57(12) . . ?
S2 Co1 S1 96.90(4) . . ?
C1 S1 Co1 104.98(12) . . ?
C2 S2 Co1 104.95(11) . . ?

loop_
_geom_bond_atom_site_label_1
_geom_bond_atom_site_label_2
_geom_bond_distance
_geom_bond_site_symmetry_2
_geom_bond_publ_flag
B3 C3 1.553(5) . ?
B3 B9 1.751(6) . ?
B3 C2 1.752(5) . ?
B3 B4 1.755(6) . ?
B3 B8 1.759(6) . ?
B3 C1 1.766(5) . ?
B4 C1 1.678(5) . ?
B4 B5 1.768(6) . ?
B4 B10 1.774(6) . ?
B4 B9 1.781(6) . ?
B4 H4A 0.9601 . ?
B5 C1 1.711(5) . ?
B5 B11 1.759(7) . ?
B5 B10 1.775(6) . ?
B5 B6 1.779(6) . ?
B5 H5A 0.9600 . ?
B6 C12 1.550(6) . ?
B6 B11 1.756(6) . ?
B6 C2 1.756(5) . ?
B6 C1 1.760(5) . ?
B6 B7 1.786(6) . ?
B7 C2 1.709(5) . ?
B7 B8 1.759(6) . ?
B7 B12 1.768(6) . ?
B7 B11 1.790(6) . ?
B7 H7A 0.9601 . ?
B8 C2 1.689(5) . ?
B8 B9 1.759(7) . ?
B8 B12 1.769(6) . ?
B8 H8A 0.9600 . ?
B9 B12 1.777(6) . ?
B9 B10 1.792(6) . ?
B9 H9A 0.9600 . ?
B10 B11 1.772(6) . ?
B10 B12 1.775(6) . ?
B10 H10A 0.9600 . ?
B11 B12 1.756(6) . ?
B11 H11A 0.9602 . ?
B12 H12A 0.9600 . ?
C1 C2 1.639(5) . ?
C1 S1 1.776(3) . ?
C2 S2 1.788(4) . ?
C3 C4 1.312(5) . ?
C3 H3 0.9300 . ?
C4 C5 1.474(5) . ?
C4 H4 0.9300 . ?
C5 O1 1.216(4) . ?
C5 C6 1.493(5) . ?
C6 C7 1.373(5) . ?
C6 C11 1.394(5) . ?
C7 C8 1.372(5) . ?
C7 H7 0.9300 . ?
C8 C9 1.369(5) . ?
C8 H8 0.9300 . ?
C9 C10 1.356(5) . ?
C9 H9 0.9300 . ?
C10 C11 1.363(5) . ?
C10 H10 0.9300 . ?
C11 H11 0.9300 . ?
C12 C13 1.306(5) . ?
C12 H12 0.9300 . ?
C13 C14 1.485(5) . ?
C13 H13 0.9300 . ?
C14 O2 1.218(5) . ?
C14 C15 1.480(5) . ?
C15 C16 1.369(5) . ?
C15 C20 1.380(5) . ?
C16 C17 1.381(5) . ?
C16 H16 0.9300 . ?
C17 C18 1.378(6) . ?
C17 H17 0.9300 . ?
C18 C19 1.345(6) . ?
C18 H18 0.9300 . ?
C19 C20 1.388(5) . ?
C19 H19 0.9300 . ?
C20 H20 0.9300 . ?
C21 C25 1.389(5) . ?
C21 C22 1.410(5) . ?
C21 Co1 2.052(3) . ?
C21 H21 0.9300 . ?
C22 C23 1.393(6) . ?
C22 Co1 2.002(4) . ?
C22 H22 0.9300 . ?
C23 C24 1.408(5) . ?
C23 Co1 2.021(4) . ?
C23 H23 0.9300 . ?
C24 C25 1.417(6) . ?
C24 Co1 2.031(4) . ?
C24 H24 0.9300 . ?
C25 Co1 2.036(3) . ?
C25 H25 0.9300 . ?
Co1 S2 2.1387(10) . ?
Co1 S1 2.1443(10) . ?

loop_
_geom_torsion_atom_site_label_1
_geom_torsion_atom_site_label_2
_geom_torsion_atom_site_label_3
_geom_torsion_atom_site_label_4
_geom_torsion
_geom_torsion_site_symmetry_1
_geom_torsion_site_symmetry_2
_geom_torsion_site_symmetry_3
_geom_torsion_site_symmetry_4
_geom_torsion_publ_flag
C3 B3 B4 C1 -104.6(4) . . . . ?
B9 B3 B4 C1 134.0(3) . . . . ?
C2 B3 B4 C1 34.5(2) . . . . ?
B8 B3 B4 C1 93.7(3) . . . . ?
C3 B3 B4 B5 -138.7(4) . . . . ?
B9 B3 B4 B5 99.9(3) . . . . ?
C2 B3 B4 B5 0.4(4) . . . . ?
B8 B3 B4 B5 59.7(4) . . . . ?
C1 B3 B4 B5 -34.1(3) . . . . ?
C3 B3 B4 B10 156.7(3) . . . . ?
B9 B3 B4 B10 35.3(3) . . . . ?
C2 B3 B4 B10 -64.3(3) . . . . ?
B8 B3 B4 B10 -5.0(4) . . . . ?
C1 B3 B4 B10 -98.7(3) . . . . ?
C3 B3 B4 B9 121.4(4) . . . . ?
C2 B3 B4 B9 -99.5(3) . . . . ?
B8 B3 B4 B9 -40.2(3) . . . . ?
C1 B3 B4 B9 -134.0(3) . . . . ?
B3 B4 B5 C1 35.0(3) . . . . ?
B10 B4 B5 C1 135.8(3) . . . . ?
B9 B4 B5 C1 98.6(3) . . . . ?
C1 B4 B5 B11 -97.2(3) . . . . ?
B3 B4 B5 B11 -62.2(4) . . . . ?
B10 B4 B5 B11 38.6(3) . . . . ?
B9 B4 B5 B11 1.4(4) . . . . ?
C1 B4 B5 B10 -135.8(3) . . . . ?
B3 B4 B5 B10 -100.8(3) . . . . ?
B9 B4 B5 B10 -37.2(3) . . . . ?
C1 B4 B5 B6 -34.4(3) . . . . ?
B3 B4 B5 B6 0.6(4) . . . . ?
B10 B4 B5 B6 101.5(4) . . . . ?
B9 B4 B5 B6 64.3(4) . . . . ?
C1 B5 B6 C12 107.1(4) . . . . ?
B11 B5 B6 C12 -119.9(4) . . . . ?
B4 B5 B6 C12 140.3(4) . . . . ?
B10 B5 B6 C12 -155.9(4) . . . . ?
C1 B5 B6 B11 -133.0(3) . . . . ?
B4 B5 B6 B11 -99.8(3) . . . . ?
B10 B5 B6 B11 -36.0(3) . . . . ?
C1 B5 B6 C2 -34.5(2) . . . . ?
B11 B5 B6 C2 98.5(3) . . . . ?
B4 B5 B6 C2 -1.3(4) . . . . ?
B10 B5 B6 C2 62.4(3) . . . . ?
B11 B5 B6 C1 133.0(3) . . . . ?
B4 B5 B6 C1 33.2(3) . . . . ?
B10 B5 B6 C1 97.0(3) . . . . ?
C1 B5 B6 B7 -94.3(3) . . . . ?
B11 B5 B6 B7 38.7(3) . . . . ?
B4 B5 B6 B7 -61.1(4) . . . . ?
B10 B5 B6 B7 2.7(4) . . . . ?
C12 B6 B7 C2 -106.5(4) . . . . ?
B11 B6 B7 C2 132.2(3) . . . . ?
C1 B6 B7 C2 34.0(2) . . . . ?
B5 B6 B7 C2 93.9(3) . . . . ?
C12 B6 B7 B8 -139.9(4) . . . . ?
B11 B6 B7 B8 98.8(4) . . . . ?
C2 B6 B7 B8 -33.4(3) . . . . ?
C1 B6 B7 B8 0.6(4) . . . . ?
B5 B6 B7 B8 60.6(4) . . . . ?
C12 B6 B7 B12 156.4(3) . . . . ?
B11 B6 B7 B12 35.1(3) . . . . ?
C2 B6 B7 B12 -97.1(3) . . . . ?
C1 B6 B7 B12 -63.1(3) . . . . ?
B5 B6 B7 B12 -3.1(4) . . . . ?
C12 B6 B7 B11 121.3(4) . . . . ?
C2 B6 B7 B11 -132.2(3) . . . . ?
C1 B6 B7 B11 -98.2(3) . . . . ?
B5 B6 B7 B11 -38.3(3) . . . . ?
B12 B7 B8 C2 133.8(3) . . . . ?
B6 B7 B8 C2 34.2(3) . . . . ?
B11 B7 B8 C2 96.3(3) . . . . ?
C2 B7 B8 B9 -97.7(3) . . . . ?
B12 B7 B8 B9 36.1(3) . . . . ?
B6 B7 B8 B9 -63.5(4) . . . . ?
B11 B7 B8 B9 -1.4(4) . . . . ?
C2 B7 B8 B3 -33.6(3) . . . . ?
B12 B7 B8 B3 100.3(4) . . . . ?
B6 B7 B8 B3 0.6(5) . . . . ?
B11 B7 B8 B3 62.7(4) . . . . ?
C2 B7 B8 B12 -133.8(3) . . . . ?
B6 B7 B8 B12 -99.7(3) . . . . ?
B11 B7 B8 B12 -37.6(3) . . . . ?
C3 B3 B8 C2 105.2(4) . . . . ?
B9 B3 B8 C2 -134.0(3) . . . . ?
B4 B3 B8 C2 -93.3(3) . . . . ?
C1 B3 B8 C2 -34.5(3) . . . . ?
C3 B3 B8 B9 -120.9(4) . . . . ?
C2 B3 B8 B9 134.0(3) . . . . ?
B4 B3 B8 B9 40.7(3) . . . . ?
C1 B3 B8 B9 99.5(3) . . . . ?
C3 B3 B8 B7 138.1(4) . . . . ?
B9 B3 B8 B7 -101.0(4) . . . . ?
C2 B3 B8 B7 33.0(3) . . . . ?
B4 B3 B8 B7 -60.3(4) . . . . ?
C1 B3 B8 B7 -1.5(4) . . . . ?
C3 B3 B8 B12 -157.4(3) . . . . ?
B9 B3 B8 B12 -36.6(3) . . . . ?
C2 B3 B8 B12 97.4(3) . . . . ?
B4 B3 B8 B12 4.1(4) . . . . ?
C1 B3 B8 B12 62.9(3) . . . . ?
C3 B3 B9 B8 112.6(5) . . . . ?
C2 B3 B9 B8 -38.7(3) . . . . ?
B4 B3 B9 B8 -134.5(3) . . . . ?
C1 B3 B9 B8 -96.1(3) . . . . ?
C3 B3 B9 B12 148.9(4) . . . . ?
C2 B3 B9 B12 -2.3(4) . . . . ?
B4 B3 B9 B12 -98.2(3) . . . . ?
B8 B3 B9 B12 36.4(3) . . . . ?
C1 B3 B9 B12 -59.7(4) . . . . ?
C3 B3 B9 B4 -112.9(5) . . . . ?
C2 B3 B9 B4 95.8(3) . . . . ?
B8 B3 B9 B4 134.5(3) . . . . ?
C1 B3 B9 B4 38.4(3) . . . . ?
C3 B3 B9 B10 -147.6(4) . . . . ?
C2 B3 B9 B10 61.1(4) . . . . ?
B4 B3 B9 B10 -34.8(3) . . . . ?
B8 B3 B9 B10 99.8(3) . . . . ?
C1 B3 B9 B10 3.7(4) . . . . ?
C2 B8 B9 B3 41.0(3) . . . . ?
B7 B8 B9 B3 103.7(3) . . . . ?
B12 B8 B9 B3 139.6(3) . . . . ?
C2 B8 B9 B12 -98.6(3) . . . . ?
B7 B8 B9 B12 -36.0(3) . . . . ?
B3 B8 B9 B12 -139.6(3) . . . . ?
C2 B8 B9 B4 1.3(4) . . . . ?
B7 B8 B9 B4 64.0(4) . . . . ?
B3 B8 B9 B4 -39.7(3) . . . . ?
B12 B8 B9 B4 99.9(3) . . . . ?
C2 B8 B9 B10 -61.2(4) . . . . ?
B7 B8 B9 B10 1.5(4) . . . . ?
B3 B8 B9 B10 -102.1(3) . . . . ?
B12 B8 B9 B10 37.5(3) . . . . ?
C1 B4 B9 B3 -41.5(3) . . . . ?
B5 B4 B9 B3 -104.2(3) . . . . ?
B10 B4 B9 B3 -141.3(3) . . . . ?
C1 B4 B9 B8 -1.5(4) . . . . ?
B3 B4 B9 B8 40.0(3) . . . . ?
B5 B4 B9 B8 -64.3(4) . . . . ?
B10 B4 B9 B8 -101.3(3) . . . . ?
C1 B4 B9 B12 61.3(3) . . . . ?
B3 B4 B9 B12 102.7(3) . . . . ?
B5 B4 B9 B12 -1.5(4) . . . . ?
B10 B4 B9 B12 -38.5(3) . . . . ?
C1 B4 B9 B10 99.8(3) . . . . ?
B3 B4 B9 B10 141.3(3) . . . . ?
B5 B4 B9 B10 37.0(3) . . . . ?
C1 B4 B10 B11 0.7(4) . . . . ?
B3 B4 B10 B11 66.1(4) . . . . ?
B5 B4 B10 B11 -38.0(3) . . . . ?
B9 B4 B10 B11 100.9(3) . . . . ?
C1 B4 B10 B12 -61.5(3) . . . . ?
B3 B4 B10 B12 3.9(4) . . . . ?
B5 B4 B10 B12 -100.2(3) . . . . ?
B9 B4 B10 B12 38.7(3) . . . . ?
C1 B4 B10 B5 38.8(3) . . . . ?
B3 B4 B10 B5 104.1(3) . . . . ?
B9 B4 B10 B5 138.9(3) . . . . ?
C1 B4 B10 B9 -100.2(3) . . . . ?
B3 B4 B10 B9 -34.8(3) . . . . ?
B5 B4 B10 B9 -138.9(3) . . . . ?
C1 B5 B10 B11 99.2(3) . . . . ?
B4 B5 B10 B11 136.7(3) . . . . ?
B6 B5 B10 B11 35.7(3) . . . . ?
C1 B5 B10 B4 -37.5(3) . . . . ?
B11 B5 B10 B4 -136.7(3) . . . . ?
B6 B5 B10 B4 -101.0(3) . . . . ?
C1 B5 B10 B12 62.2(3) . . . . ?
B11 B5 B10 B12 -37.0(3) . . . . ?
B4 B5 B10 B12 99.7(3) . . . . ?
B6 B5 B10 B12 -1.2(4) . . . . ?
C1 B5 B10 B9 -0.8(4) . . . . ?
B11 B5 B10 B9 -100.0(3) . . . . ?
B4 B5 B10 B9 36.7(3) . . . . ?
B6 B5 B10 B9 -64.3(4) . . . . ?
B3 B9 B10 B11 -64.7(4) . . . . ?
B8 B9 B10 B11 -1.0(4) . . . . ?
B12 B9 B10 B11 36.7(3) . . . . ?
B4 B9 B10 B11 -99.4(3) . . . . ?
B3 B9 B10 B4 34.8(3) . . . . ?
B8 B9 B10 B4 98.4(3) . . . . ?
B12 B9 B10 B4 136.1(3) . . . . ?
B3 B9 B10 B12 -101.4(3) . . . . ?
B8 B9 B10 B12 -37.7(3) . . . . ?
B4 B9 B10 B12 -136.1(3) . . . . ?
B3 B9 B10 B5 -1.9(4) . . . . ?
B8 B9 B10 B5 61.8(4) . . . . ?
B12 B9 B10 B5 99.5(3) . . . . ?
B4 B9 B10 B5 -36.6(3) . . . . ?
C12 B6 B11 B12 -145.4(4) . . . . ?
C2 B6 B11 B12 4.2(4) . . . . ?
C1 B6 B11 B12 61.4(4) . . . . ?
B5 B6 B11 B12 100.9(3) . . . . ?
B7 B6 B11 B12 -35.9(3) . . . . ?
C12 B6 B11 B5 113.6(5) . . . . ?
C2 B6 B11 B5 -96.8(3) . . . . ?
C1 B6 B11 B5 -39.5(3) . . . . ?
B7 B6 B11 B5 -136.8(3) . . . . ?
C12 B6 B11 B10 150.0(4) . . . . ?
C2 B6 B11 B10 -60.4(4) . . . . ?
C1 B6 B11 B10 -3.1(4) . . . . ?
B5 B6 B11 B10 36.4(3) . . . . ?
B7 B6 B11 B10 -100.4(3) . . . . ?
C12 B6 B11 B7 -109.5(5) . . . . ?
C2 B6 B11 B7 40.1(3) . . . . ?
C1 B6 B11 B7 97.3(3) . . . . ?
B5 B6 B11 B7 136.8(3) . . . . ?
C1 B5 B11 B12 -61.0(4) . . . . ?
B4 B5 B11 B12 -0.7(4) . . . . ?
B10 B5 B11 B12 37.8(3) . . . . ?
B6 B5 B11 B12 -102.2(3) . . . . ?
C1 B5 B11 B6 41.3(3) . . . . ?
B4 B5 B11 B6 101.5(3) . . . . ?
B10 B5 B11 B6 140.1(3) . . . . ?
C1 B5 B11 B10 -98.8(3) . . . . ?
B4 B5 B11 B10 -38.5(3) . . . . ?
B6 B5 B11 B10 -140.1(3) . . . . ?
C1 B5 B11 B7 2.4(4) . . . . ?
B4 B5 B11 B7 62.7(4) . . . . ?
B10 B5 B11 B7 101.2(3) . . . . ?
B6 B5 B11 B7 -38.8(3) . . . . ?
B4 B10 B11 B12 -99.9(3) . . . . ?
B5 B10 B11 B12 -138.0(3) . . . . ?
B9 B10 B11 B12 -36.9(3) . . . . ?
B4 B10 B11 B6 1.6(4) . . . . ?
B12 B10 B11 B6 101.4(3) . . . . ?
B5 B10 B11 B6 -36.6(3) . . . . ?
B9 B10 B11 B6 64.6(4) . . . . ?
B4 B10 B11 B5 38.2(3) . . . . ?
B12 B10 B11 B5 138.0(3) . . . . ?
B9 B10 B11 B5 101.1(3) . . . . ?
B4 B10 B11 B7 -62.9(4) . . . . ?
B12 B10 B11 B7 37.0(3) . . . . ?
B5 B10 B11 B7 -101.0(3) . . . . ?
B9 B10 B11 B7 0.1(4) . . . . ?
C2 B7 B11 B12 98.7(3) . . . . ?
B8 B7 B11 B12 38.1(3) . . . . ?
B6 B7 B11 B12 140.2(3) . . . . ?
C2 B7 B11 B6 -41.5(3) . . . . ?
B8 B7 B11 B6 -102.1(3) . . . . ?
B12 B7 B11 B6 -140.2(3) . . . . ?
C2 B7 B11 B5 -2.6(4) . . . . ?
B8 B7 B11 B5 -63.2(4) . . . . ?
B12 B7 B11 B5 -101.2(3) . . . . ?
B6 B7 B11 B5 39.0(3) . . . . ?
C2 B7 B11 B10 61.4(3) . . . . ?
B8 B7 B11 B10 0.8(4) . . . . ?
B12 B7 B11 B10 -37.3(3) . . . . ?
B6 B7 B11 B10 102.9(3) . . . . ?
B6 B11 B12 B7 36.2(3) . . . . ?
B5 B11 B12 B7 100.9(3) . . . . ?
B10 B11 B12 B7 138.7(3) . . . . ?
B6 B11 B12 B8 -1.9(4) . . . . ?
B5 B11 B12 B8 62.8(4) . . . . ?
B10 B11 B12 B8 100.6(3) . . . . ?
B7 B11 B12 B8 -38.1(3) . . . . ?
B6 B11 B12 B10 -102.5(4) . . . . ?
B5 B11 B12 B10 -37.8(3) . . . . ?
B7 B11 B12 B10 -138.7(3) . . . . ?
B6 B11 B12 B9 -64.9(4) . . . . ?
B5 B11 B12 B9 -0.2(4) . . . . ?
B10 B11 B12 B9 37.6(3) . . . . ?
B7 B11 B12 B9 -101.1(3) . . . . ?
C2 B7 B12 B11 -97.9(3) . . . . ?
B8 B7 B12 B11 -137.2(3) . . . . ?
B6 B7 B12 B11 -35.0(3) . . . . ?
C2 B7 B12 B8 39.3(3) . . . . ?
B6 B7 B12 B8 102.2(3) . . . . ?
B11 B7 B12 B8 137.2(3) . . . . ?
C2 B7 B12 B10 -60.5(3) . . . . ?
B8 B7 B12 B10 -99.8(3) . . . . ?
B6 B7 B12 B10 2.4(4) . . . . ?
B11 B7 B12 B10 37.4(3) . . . . ?
C2 B7 B12 B9 3.9(4) . . . . ?
B8 B7 B12 B9 -35.4(3) . . . . ?
B6 B7 B12 B9 66.8(3) . . . . ?
B11 B7 B12 B9 101.8(3) . . . . ?
C2 B8 B12 B11 -1.4(4) . . . . ?
B9 B8 B12 B11 -101.7(3) . . . . ?
B7 B8 B12 B11 38.7(3) . . . . ?
B3 B8 B12 B11 -65.4(4) . . . . ?
C2 B8 B12 B7 -40.1(3) . . . . ?
B9 B8 B12 B7 -140.4(3) . . . . ?
B3 B8 B12 B7 -104.1(3) . . . . ?
C2 B8 B12 B10 62.3(4) . . . . ?
B9 B8 B12 B10 -38.0(3) . . . . ?
B7 B8 B12 B10 102.4(3) . . . . ?
B3 B8 B12 B10 -1.8(4) . . . . ?
C2 B8 B12 B9 100.3(3) . . . . ?
B7 B8 B12 B9 140.4(3) . . . . ?
B3 B8 B12 B9 36.2(3) . . . . ?
B4 B10 B12 B11 99.7(3) . . . . ?
B5 B10 B12 B11 37.0(3) . . . . ?
B9 B10 B12 B11 138.5(3) . . . . ?
B11 B10 B12 B7 -37.8(3) . . . . ?
B4 B10 B12 B7 62.0(4) . . . . ?
B5 B10 B12 B7 -0.7(4) . . . . ?
B9 B10 B12 B7 100.7(3) . . . . ?
B11 B10 B12 B8 -101.0(3) . . . . ?
B4 B10 B12 B8 -1.3(4) . . . . ?
B5 B10 B12 B8 -64.0(3) . . . . ?
B9 B10 B12 B8 37.5(3) . . . . ?
B11 B10 B12 B9 -138.5(3) . . . . ?
B4 B10 B12 B9 -38.8(3) . . . . ?
B5 B10 B12 B9 -101.5(3) . . . . ?
B3 B9 B12 B11 63.8(4) . . . . ?
B8 B9 B12 B11 100.3(3) . . . . ?
B4 B9 B12 B11 1.1(4) . . . . ?
B10 B9 B12 B11 -37.4(3) . . . . ?
B3 B9 B12 B7 -1.0(4) . . . . ?
B8 B9 B12 B7 35.5(3) . . . . ?
B4 B9 B12 B7 -63.8(4) . . . . ?
B10 B9 B12 B7 -102.3(3) . . . . ?
B3 B9 B12 B8 -36.4(3) . . . . ?
B4 B9 B12 B8 -99.2(3) . . . . ?
B10 B9 B12 B8 -137.7(3) . . . . ?
B3 B9 B12 B10 101.3(3) . . . . ?
B8 B9 B12 B10 137.7(3) . . . . ?
B4 B9 B12 B10 38.5(3) . . . . ?
B3 B4 C1 C2 -39.1(3) . . . . ?
B5 B4 C1 C2 103.7(3) . . . . ?
B10 B4 C1 C2 64.6(3) . . . . ?
B9 B4 C1 C2 1.2(4) . . . . ?
B3 B4 C1 B5 -142.8(3) . . . . ?
B10 B4 C1 B5 -39.1(3) . . . . ?
B9 B4 C1 B5 -102.5(3) . . . . ?
B3 B4 C1 B6 -106.6(3) . . . . ?
B5 B4 C1 B6 36.2(3) . . . . ?
B10 B4 C1 B6 -2.9(4) . . . . ?
B9 B4 C1 B6 -66.3(3) . . . . ?
B5 B4 C1 B3 142.8(3) . . . . ?
B10 B4 C1 B3 103.7(3) . . . . ?
B9 B4 C1 B3 40.3(3) . . . . ?
B3 B4 C1 S1 104.7(3) . . . . ?
B5 B4 C1 S1 -112.5(3) . . . . ?
B10 B4 C1 S1 -151.6(3) . . . . ?
B9 B4 C1 S1 145.0(3) . . . . ?
B11 B5 C1 C2 -1.4(4) . . . . ?
B4 B5 C1 C2 -102.7(3) . . . . ?
B10 B5 C1 C2 -64.0(4) . . . . ?
B6 B5 C1 C2 39.4(3) . . . . ?
B11 B5 C1 B4 101.3(3) . . . . ?
B10 B5 C1 B4 38.7(3) . . . . ?
B6 B5 C1 B4 142.0(3) . . . . ?
B11 B5 C1 B6 -40.8(3) . . . . ?
B4 B5 C1 B6 -142.0(3) . . . . ?
B10 B5 C1 B6 -103.3(3) . . . . ?
B11 B5 C1 B3 65.9(4) . . . . ?
B4 B5 C1 B3 -35.4(3) . . . . ?
B10 B5 C1 B3 3.3(4) . . . . ?
B6 B5 C1 B3 106.7(3) . . . . ?
B11 B5 C1 S1 -144.7(3) . . . . ?
B4 B5 C1 S1 114.0(3) . . . . ?
B10 B5 C1 S1 152.7(3) . . . . ?
B6 B5 C1 S1 -103.9(3) . . . . ?
C12 B6 C1 C2 106.4(4) . . . . ?
B11 B6 C1 C2 -97.4(3) . . . . ?
B5 B6 C1 C2 -137.8(3) . . . . ?
B7 B6 C1 C2 -34.9(2) . . . . ?
C12 B6 C1 B4 -152.5(3) . . . . ?
B11 B6 C1 B4 3.7(4) . . . . ?
C2 B6 C1 B4 101.1(3) . . . . ?
B5 B6 C1 B4 -36.7(3) . . . . ?
B7 B6 C1 B4 66.2(3) . . . . ?
C12 B6 C1 B5 -115.8(4) . . . . ?
B11 B6 C1 B5 40.4(3) . . . . ?
C2 B6 C1 B5 137.8(3) . . . . ?
B7 B6 C1 B5 102.9(3) . . . . ?
C12 B6 C1 B3 139.6(3) . . . . ?
B11 B6 C1 B3 -64.2(4) . . . . ?
C2 B6 C1 B3 33.2(3) . . . . ?
B5 B6 C1 B3 -104.6(3) . . . . ?
B7 B6 C1 B3 -1.7(4) . . . . ?
C12 B6 C1 S1 -1.2(4) . . . . ?
B11 B6 C1 S1 155.0(2) . . . . ?
C2 B6 C1 S1 -107.6(3) . . . . ?
B5 B6 C1 S1 114.6(3) . . . . ?
B7 B6 C1 S1 -142.5(2) . . . . ?
C3 B3 C1 C2 -107.4(4) . . . . ?
B9 B3 C1 C2 97.3(3) . . . . ?
B4 B3 C1 C2 137.8(3) . . . . ?
B8 B3 C1 C2 35.4(3) . . . . ?
C3 B3 C1 B4 114.9(4) . . . . ?
B9 B3 C1 B4 -40.5(3) . . . . ?
C2 B3 C1 B4 -137.8(3) . . . . ?
B8 B3 C1 B4 -102.4(3) . . . . ?
C3 B3 C1 B5 150.9(4) . . . . ?
B9 B3 C1 B5 -4.5(4) . . . . ?
C2 B3 C1 B5 -101.8(3) . . . . ?
B4 B3 C1 B5 36.0(3) . . . . ?
B8 B3 C1 B5 -66.4(4) . . . . ?
C3 B3 C1 B6 -140.7(4) . . . . ?
B9 B3 C1 B6 63.9(4) . . . . ?
C2 B3 C1 B6 -33.4(3) . . . . ?
B4 B3 C1 B6 104.4(3) . . . . ?
B8 B3 C1 B6 2.0(4) . . . . ?
C3 B3 C1 S1 -0.3(5) . . . . ?
B9 B3 C1 S1 -155.7(3) . . . . ?
C2 B3 C1 S1 107.0(3) . . . . ?
B4 B3 C1 S1 -115.2(3) . . . . ?
B8 B3 C1 S1 142.4(3) . . . . ?
B4 C1 C2 B8 -0.3(4) . . . . ?
B5 C1 C2 B8 67.3(4) . . . . ?
B6 C1 C2 B8 106.5(3) . . . . ?
B3 C1 C2 B8 -39.2(3) . . . . ?
S1 C1 C2 B8 -147.0(3) . . . . ?
B4 C1 C2 B7 -67.9(3) . . . . ?
B5 C1 C2 B7 -0.3(4) . . . . ?
B6 C1 C2 B7 38.9(3) . . . . ?
B3 C1 C2 B7 -106.7(3) . . . . ?
S1 C1 C2 B7 145.5(2) . . . . ?
B4 C1 C2 B3 38.8(3) . . . . ?
B5 C1 C2 B3 106.5(3) . . . . ?
B6 C1 C2 B3 145.7(3) . . . . ?
S1 C1 C2 B3 -107.8(3) . . . . ?
B4 C1 C2 B6 -106.8(3) . . . . ?
B5 C1 C2 B6 -39.2(3) . . . . ?
B3 C1 C2 B6 -145.7(3) . . . . ?
S1 C1 C2 B6 106.6(3) . . . . ?
B4 C1 C2 S2 146.1(2) . . . . ?
B5 C1 C2 S2 -146.2(3) . . . . ?
B6 C1 C2 S2 -107.0(3) . . . . ?
B3 C1 C2 S2 107.3(3) . . . . ?
S1 C1 C2 S2 -0.5(3) . . . . ?
B9 B8 C2 C1 -0.6(4) . . . . ?
B7 B8 C2 C1 -104.2(3) . . . . ?
B3 B8 C2 C1 39.7(3) . . . . ?
B12 B8 C2 C1 -63.8(4) . . . . ?
B9 B8 C2 B7 103.6(3) . . . . ?
B3 B8 C2 B7 143.9(3) . . . . ?
B12 B8 C2 B7 40.4(3) . . . . ?
B9 B8 C2 B3 -40.3(3) . . . . ?
B7 B8 C2 B3 -143.9(3) . . . . ?
B12 B8 C2 B3 -103.5(3) . . . . ?
B9 B8 C2 B6 67.4(4) . . . . ?
B7 B8 C2 B6 -36.2(3) . . . . ?
B3 B8 C2 B6 107.7(3) . . . . ?
B12 B8 C2 B6 4.3(4) . . . . ?
B9 B8 C2 S2 -144.3(3) . . . . ?
B7 B8 C2 S2 112.1(3) . . . . ?
B3 B8 C2 S2 -104.0(3) . . . . ?
B12 B8 C2 S2 152.6(3) . . . . ?
B8 B7 C2 C1 103.2(3) . . . . ?
B12 B7 C2 C1 62.9(3) . . . . ?
B6 B7 C2 C1 -39.0(3) . . . . ?
B11 B7 C2 C1 1.7(4) . . . . ?
B12 B7 C2 B8 -40.3(3) . . . . ?
B6 B7 C2 B8 -142.3(3) . . . . ?
B11 B7 C2 B8 -101.5(3) . . . . ?
B8 B7 C2 B3 34.5(3) . . . . ?
B12 B7 C2 B3 -5.7(4) . . . . ?
B6 B7 C2 B3 -107.7(3) . . . . ?
B11 B7 C2 B3 -66.9(3) . . . . ?
B8 B7 C2 B6 142.3(3) . . . . ?
B12 B7 C2 B6 102.0(3) . . . . ?
B11 B7 C2 B6 40.8(3) . . . . ?
B8 B7 C2 S2 -113.3(3) . . . . ?
B12 B7 C2 S2 -153.6(2) . . . . ?
B6 B7 C2 S2 104.4(3) . . . . ?
B11 B7 C2 S2 145.2(3) . . . . ?
C3 B3 C2 C1 106.9(4) . . . . ?
B9 B3 C2 C1 -97.8(3) . . . . ?
B4 B3 C2 C1 -35.1(2) . . . . ?
B8 B3 C2 C1 -137.9(3) . . . . ?
C3 B3 C2 B8 -115.2(4) . . . . ?
B9 B3 C2 B8 40.0(3) . . . . ?
B4 B3 C2 B8 102.8(3) . . . . ?
C1 B3 C2 B8 137.9(3) . . . . ?
C3 B3 C2 B7 -150.1(3) . . . . ?
B9 B3 C2 B7 5.2(4) . . . . ?
B4 B3 C2 B7 67.9(3) . . . . ?
B8 B3 C2 B7 -34.9(3) . . . . ?
C1 B3 C2 B7 103.0(3) . . . . ?
C3 B3 C2 B6 140.6(3) . . . . ?
B9 B3 C2 B6 -64.1(4) . . . . ?
B4 B3 C2 B6 -1.4(4) . . . . ?
B8 B3 C2 B6 -104.1(3) . . . . ?
C1 B3 C2 B6 33.7(3) . . . . ?
C3 B3 C2 S2 -0.2(4) . . . . ?
B9 B3 C2 S2 155.1(2) . . . . ?
B4 B3 C2 S2 -142.2(2) . . . . ?
B8 B3 C2 S2 115.1(3) . . . . ?
C1 B3 C2 S2 -107.1(3) . . . . ?
C12 B6 C2 C1 -109.3(4) . . . . ?
B11 B6 C2 C1 97.0(3) . . . . ?
B5 B6 C2 C1 35.6(3) . . . . ?
B7 B6 C2 C1 138.6(3) . . . . ?
C12 B6 C2 B8 148.3(4) . . . . ?
B11 B6 C2 B8 -5.3(4) . . . . ?
C1 B6 C2 B8 -102.3(3) . . . . ?
B5 B6 C2 B8 -66.7(4) . . . . ?
B7 B6 C2 B8 36.3(3) . . . . ?
C12 B6 C2 B7 112.0(4) . . . . ?
B11 B6 C2 B7 -41.6(3) . . . . ?
C1 B6 C2 B7 -138.6(3) . . . . ?
B5 B6 C2 B7 -103.0(3) . . . . ?
C12 B6 C2 B3 -143.2(4) . . . . ?
B11 B6 C2 B3 63.1(4) . . . . ?
C1 B6 C2 B3 -33.9(3) . . . . ?
B5 B6 C2 B3 1.7(4) . . . . ?
B7 B6 C2 B3 104.8(3) . . . . ?
C12 B6 C2 S2 -2.3(5) . . . . ?
B11 B6 C2 S2 -156.0(3) . . . . ?
C1 B6 C2 S2 107.0(3) . . . . ?
B5 B6 C2 S2 142.6(3) . . . . ?
B7 B6 C2 S2 -114.4(3) . . . . ?
B9 B3 C3 C4 -29.6(7) . . . . ?
C2 B3 C3 C4 118.0(4) . . . . ?
B4 B3 C3 C4 -109.3(5) . . . . ?
B8 B3 C3 C4 49.0(6) . . . . ?
C1 B3 C3 C4 -177.5(4) . . . . ?
B3 C3 C4 C5 173.0(4) . . . . ?
C3 C4 C5 O1 -144.4(4) . . . . ?
C3 C4 C5 C6 35.1(7) . . . . ?
O1 C5 C6 C7 25.2(5) . . . . ?
C4 C5 C6 C7 -154.2(4) . . . . ?
O1 C5 C6 C11 -151.2(4) . . . . ?
C4 C5 C6 C11 29.3(6) . . . . ?
C11 C6 C7 C8 -1.7(6) . . . . ?
C5 C6 C7 C8 -178.2(3) . . . . ?
C6 C7 C8 C9 1.6(6) . . . . ?
C7 C8 C9 C10 -0.5(6) . . . . ?
C8 C9 C10 C11 -0.5(6) . . . . ?
C9 C10 C11 C6 0.4(6) . . . . ?
C7 C6 C11 C10 0.7(6) . . . . ?
C5 C6 C11 C10 177.1(4) . . . . ?
B11 B6 C12 C13 -45.6(7) . . . . ?
C2 B6 C12 C13 168.8(4) . . . . ?
C1 B6 C12 C13 103.6(5) . . . . ?
B5 B6 C12 C13 32.8(7) . . . . ?
B7 B6 C12 C13 -122.8(4) . . . . ?
B6 C12 C13 C14 179.7(4) . . . . ?
C12 C13 C14 O2 20.5(6) . . . . ?
C12 C13 C14 C15 -160.1(4) . . . . ?
O2 C14 C15 C16 7.3(6) . . . . ?
C13 C14 C15 C16 -172.2(4) . . . . ?
O2 C14 C15 C20 -168.8(4) . . . . ?
C13 C14 C15 C20 11.7(6) . . . . ?
C20 C15 C16 C17 -0.8(6) . . . . ?
C14 C15 C16 C17 -177.1(3) . . . . ?
C15 C16 C17 C18 2.5(6) . . . . ?
C16 C17 C18 C19 -4.4(6) . . . . ?
C17 C18 C19 C20 4.5(6) . . . . ?
C16 C15 C20 C19 0.9(6) . . . . ?
C14 C15 C20 C19 177.1(3) . . . . ?
C18 C19 C20 C15 -2.7(6) . . . . ?
C25 C21 C22 C23 2.0(4) . . . . ?
Co1 C21 C22 C23 60.8(3) . . . . ?
C25 C21 C22 Co1 -58.8(3) . . . . ?
C21 C22 C23 C24 -2.0(4) . . . . ?
Co1 C22 C23 C24 59.4(3) . . . . ?
C21 C22 C23 Co1 -61.4(3) . . . . ?
C22 C23 C24 C25 1.2(4) . . . . ?
Co1 C23 C24 C25 60.0(3) . . . . ?
C22 C23 C24 Co1 -58.8(3) . . . . ?
C22 C21 C25 C24 -1.2(4) . . . . ?
Co1 C21 C25 C24 -58.9(3) . . . . ?
C22 C21 C25 Co1 57.7(2) . . . . ?
C23 C24 C25 C21 0.0(4) . . . . ?
Co1 C24 C25 C21 59.7(3) . . . . ?
C23 C24 C25 Co1 -59.7(3) . . . . ?
C21 C22 Co1 C23 118.9(3) . . . . ?
C23 C22 Co1 C24 -37.7(2) . . . . ?
C21 C22 Co1 C24 81.3(2) . . . . ?
C23 C22 Co1 C25 -81.8(2) . . . . ?
C21 C22 Co1 C25 37.1(2) . . . . ?
C23 C22 Co1 C21 -118.9(3) . . . . ?
C23 C22 Co1 S2 48.2(3) . . . . ?
C21 C22 Co1 S2 167.15(18) . . . . ?
C23 C22 Co1 S1 167.80(19) . . . . ?
C21 C22 Co1 S1 -73.3(2) . . . . ?
C24 C23 Co1 C22 -119.4(3) . . . . ?
C22 C23 Co1 C24 119.4(3) . . . . ?
C22 C23 Co1 C25 80.9(2) . . . . ?
C24 C23 Co1 C25 -38.5(2) . . . . ?
C22 C23 Co1 C21 37.9(2) . . . . ?
C24 C23 Co1 C21 -81.5(2) . . . . ?
C22 C23 Co1 S2 -145.6(2) . . . . ?
C24 C23 Co1 S2 95.0(2) . . . . ?
C22 C23 Co1 S1 -22.5(3) . . . . ?
C24 C23 Co1 S1 -141.9(2) . . . . ?
C23 C24 Co1 C22 37.5(2) . . . . ?
C25 C24 Co1 C22 -80.4(3) . . . . ?
C25 C24 Co1 C23 -117.9(3) . . . . ?
C23 C24 Co1 C25 117.9(3) . . . . ?
C23 C24 Co1 C21 81.5(2) . . . . ?
C25 C24 Co1 C21 -36.5(2) . . . . ?
C23 C24 Co1 S2 -93.3(2) . . . . ?
C25 C24 Co1 S2 148.8(2) . . . . ?
C23 C24 Co1 S1 127.6(3) . . . . ?
C25 C24 Co1 S1 9.7(4) . . . . ?
C21 C25 Co1 C22 -38.0(2) . . . . ?
C24 C25 Co1 C22 82.3(3) . . . . ?
C21 C25 Co1 C23 -81.9(3) . . . . ?
C24 C25 Co1 C23 38.4(2) . . . . ?
C21 C25 Co1 C24 -120.3(3) . . . . ?
C24 C25 Co1 C21 120.3(3) . . . . ?
C21 C25 Co1 S2 -165.37(19) . . . . ?
C24 C25 Co1 S2 -45.1(3) . . . . ?
C21 C25 Co1 S1 64.0(3) . . . . ?
C24 C25 Co1 S1 -175.7(2) . . . . ?
C25 C21 Co1 C22 119.1(4) . . . . ?
C25 C21 Co1 C23 81.4(3) . . . . ?
C22 C21 Co1 C23 -37.8(2) . . . . ?
C25 C21 Co1 C24 37.4(2) . . . . ?
C22 C21 Co1 C24 -81.7(3) . . . . ?
C22 C21 Co1 C25 -119.1(4) . . . . ?
C25 C21 Co1 S2 64.0(6) . . . . ?
C22 C21 Co1 S2 -55.2(6) . . . . ?
C25 C21 Co1 S1 -125.6(2) . . . . ?
C22 C21 Co1 S1 115.3(2) . . . . ?
C2 C1 S1 Co1 -6.3(3) . . . . ?
B4 C1 S1 Co1 -148.1(2) . . . . ?
B5 C1 S1 Co1 135.1(3) . . . . ?
B6 C1 S1 Co1 63.8(2) . . . . ?
B3 C1 S1 Co1 -76.4(3) . . . . ?
C22 Co1 S1 C1 -130.40(17) . . . . ?
C23 Co1 S1 C1 -115.1(2) . . . . ?
C24 Co1 S1 C1 148.7(3) . . . . ?
C25 Co1 S1 C1 155.64(17) . . . . ?
C21 Co1 S1 C1 -169.16(15) . . . . ?
S2 Co1 S1 C1 8.91(12) . . . . ?
C1 C2 S2 Co1 7.0(3) . . . . ?
B8 C2 S2 Co1 149.1(3) . . . . ?
B7 C2 S2 Co1 -135.1(2) . . . . ?
B3 C2 S2 Co1 77.6(2) . . . . ?
B6 C2 S2 Co1 -63.2(3) . . . . ?
C22 Co1 S2 C2 115.3(2) . . . . ?
C23 Co1 S2 C2 144.88(17) . . . . ?
C24 Co1 S2 C2 -173.66(17) . . . . ?
C25 Co1 S2 C2 -145.5(2) . . . . ?
C21 Co1 S2 C2 161.3(5) . . . . ?
S1 Co1 S2 C2 -9.12(13) . . . . ?
